data_7210557
loop_
_publ_author_name
'Cadiau, Amandine'
'Martineau, Charlotte'
'Leblanc, Marc'
'Maisonneuve, Vincent'
'H\'emon-Ribaud, Annie'
'Taulelle, Francis'
'Adil, Karim'

_publ_section_title
;
 ZnAlF5.[TAZ]: an Al fluorinated MOF of MIL-53(Al) topology with cationic
 {Zn(1,2,4 triazole)}2+ linkers
;
_journal_issue 11
_journal_name_full 'Journal of Materials Chemistry'
_journal_page_first 3949
_journal_page_last 3951
_journal_paper_doi 10.1039/c0jm03559a
_journal_volume 21
_journal_year 2011
_chemical_formula_sum 'C2 H3 Al F5 N3 Zn'
_chemical_name_systematic ' ?'
_space_group_IT_number 74
_symmetry_cell_setting orthorhombic
_symmetry_space_group_name_Hall '-I 2b 2'
_symmetry_space_group_name_H-M 'I m m a'
_cell_angle_alpha 90.00000
_cell_angle_beta 90.00000
_cell_angle_gamma 90.00000
_cell_formula_units_Z 4
_cell_length_a 8.92885(3)
_cell_length_b 7.098858(20)
_cell_length_c 9.25930(3)
_cell_measurement_temperature 293
_cell_volume 586.897(3)
_computing_structure_refinement FULLPROF
_computing_structure_solution ESPOIR
_diffrn_detector_type ' XCelerator PANanalytical'
_diffrn_radiation_type 'Cu K\a'
_diffrn_source ' Cu Ka12 '
_pd_instr_location ' ?'
_pd_meas_2theta_range_inc 0.017000
_pd_meas_2theta_range_max 99.00000
_pd_meas_2theta_range_min 4.00000
_pd_meas_number_of_points 5589
_pd_proc_2theta_range_inc 0.017000
_pd_proc_2theta_range_max 98.9954
_pd_proc_2theta_range_min 3.9954
_pd_proc_ls_pref_orient_corr ' ?'
_pd_proc_ls_prof_R_factor 3.8430
_pd_proc_ls_prof_wR_expected 3.2545
_pd_proc_ls_prof_wR_factor 5.0451
_pd_proc_wavelength 1.540510
_pd_spec_mounting ' ?'
_refine_ls_goodness_of_fit_all 1.67
_refine_ls_number_parameters 44
_refine_ls_number_reflns 379
_refine_ls_number_restraints 0
_refine_ls_R_I_factor 3.1162
_cod_data_source_file c0jm03559a.cif
_cod_data_source_block CAMW28O
_cod_depositor_comments
;
The following automatic conversions were performed:

'_symmetry_cell_setting' value 'Orthorhombic' changed to
'orthorhombic' according to the built-in table from CIF Core
dictionary named 'cif_core.dic' version 2.4.1 from 2010-06-29.

Automatic conversion script
Id: cif_fix_values 1891 2012-01-12 08:04:46Z andrius 
;
_cod_database_code 7210557
_pd_proc_ls_prof_cr_factor 8.7292
_pd_proc_ls_prof_cwr_factor 8.5046
_pd_proc_ls_prof_cwr_expected 5.4861
_pd_proc_ls_prof_chi2 2.4032
_pd_proc_ls_prof_echi2 2.5363

loop_
_symmetry_equiv_pos_as_xyz
x,y,z
x+1/2,-y+1/2,-z+1/2
-x+1/2,y,-z+1/2
-x,-y+1/2,z
-x,-y,-z
-x+1/2,y+1/2,z+1/2
x+1/2,-y,z+1/2
x,y+1/2,-z
x+1/2,y+1/2,z+1/2
x,-y,-z
-x,y+1/2,-z
-x+1/2,-y,z+1/2
-x+1/2,-y+1/2,-z+1/2
-x,y,z
x,-y+1/2,z
x+1/2,y,-z+1/2

loop_
_atom_site_label
_atom_site_fract_x
_atom_site_fract_y
_atom_site_fract_z
_atom_site_U_iso_or_equiv
_atom_site_occupancy
_atom_site_adp_type
_atom_site_type_symbol
Zn 0.25000 0.25000 0.25000 0.0313(3) 1.00000 Uiso Zn
Al 0.00000 0.00000 0.00000 0.0282(7) 1.00000 Uiso Al
F1 0.00000 0.25000 0.9447(3) 0.0262(11) 1.00000 Uiso F
F2 0.85870(18) 0.95387(19) 0.86854(17) 0.0314(6) 1.00000 Uiso F
N1 0.5808(3) 0.25000 0.0894(4) 0.0263(12) 1.00000 Uiso N
C3 0.3804(6) 0.25000 0.9535(5) 0.0457(20) 1.00000 Uiso C
N4 0.00000 0.25000 0.6338(6) 0.0343(18) 1.00000 Uiso N
H1 0.28031 0.25000 0.91932 0.189(20) 1.00000 Uiso H
H2 0.00000 0.25000 0.72892 0.189(20) 1.00000 Uiso H

loop_
_atom_type_symbol
_atom_type_scat_Cromer_Mann_a1
_atom_type_scat_Cromer_Mann_b1
_atom_type_scat_Cromer_Mann_a2
_atom_type_scat_Cromer_Mann_b2
_atom_type_scat_Cromer_Mann_a3
_atom_type_scat_Cromer_Mann_b3
_atom_type_scat_Cromer_Mann_a4
_atom_type_scat_Cromer_Mann_b4
_atom_type_scat_Cromer_Mann_c
_atom_type_scat_dispersion_real
_atom_type_scat_dispersion_imag
_atom_type_scat_source
zn 14.07430 3.26550 7.03180 0.23330 5.16250 10.31630 2.41000 58.70970 1.30410 -1.61200 0.67800 International_Tables_for_Crystallography_Vol.C(1991)_Tables_6.1.1.4_and_6.1.1.5
al 6.42020 3.03870 1.90020 0.74260 1.59360 31.54720 1.96460 85.08860 1.11510 0.20400 0.24600 International_Tables_for_Crystallography_Vol.C(1991)_Tables_6.1.1.4_and_6.1.1.5
f 3.53920 10.28250 2.64120 4.29440 1.51700 0.26150 1.02430 26.14760 0.27760 0.06900 0.05300 International_Tables_for_Crystallography_Vol.C(1991)_Tables_6.1.1.4_and_6.1.1.5
n 12.21260 0.00570 3.13220 9.89330 2.01250 28.99750 1.16630 0.58260 -11.52900 0.02900 0.01800 International_Tables_for_Crystallography_Vol.C(1991)_Tables_6.1.1.4_and_6.1.1.5
c 2.31000 20.84390 1.02000 10.20750 1.58860 0.56870 0.86500 51.65120 0.21560 0.01700 0.00900 International_Tables_for_Crystallography_Vol.C(1991)_Tables_6.1.1.4_and_6.1.1.5
h 0.49300 10.51090 0.32291 26.12570 0.14019 3.14236 0.04081 57.79970 0.00304 0.00000 0.00000 International_Tables_for_Crystallography_Vol.C(1991)_Tables_6.1.1.4_and_6.1.1.5
